data_4036361
loop_
_publ_author_name
'Cheng, Guangsheng'
'He, Xiang'
'Tian, Lumin'
'Chen, Jiawen'
'Li, Chunju'
'Jia, Xueshun'
'Li, Jian'

_publ_section_title
;
 Ugi/Himbert Arene/Allene Diels-Alder Cycloaddition to Synthesize Strained
 Polycyclic Skeleton.
;
_journal_issue 21
_journal_name_full 'The Journal of organic chemistry'
_journal_page_first 11100
_journal_page_last 11107
_journal_paper_doi 10.1021/acs.joc.5b01724
_journal_volume 80
_journal_year 2015
_chemical_formula_sum 'C29 H30 N2 O2'
_chemical_formula_weight 438.55
_space_group_IT_number 2
_space_group_name_Hall '-P 1'
_space_group_name_H-M_alt 'P -1'
_symmetry_cell_setting triclinic
_symmetry_space_group_name_H-M 'P -1'
_atom_sites_solution_hydrogens geom
_atom_sites_solution_primary direct
_atom_sites_solution_secondary difmap
_audit_creation_method SHELXL-97
_cell_angle_alpha 61.752(9)
_cell_angle_beta 74.897(10)
_cell_angle_gamma 86.481(10)
_cell_formula_units_Z 2
_cell_length_a 9.485(8)
_cell_length_b 12.135(10)
_cell_length_c 12.436(10)
_cell_measurement_temperature 296(2)
_cell_volume 1214.1(17)
_computing_structure_refinement 'SHELXL-97 (Sheldrick, 2008)'
_computing_structure_solution 'SHELXS-97 (Sheldrick, 2008)'
_diffrn_ambient_temperature 296(2)
_diffrn_measured_fraction_theta_full 0.982
_diffrn_measured_fraction_theta_max 0.982
_diffrn_measurement_device_type 'Bruker APEX-II CCD'
_diffrn_measurement_method '\f and \w scans'
_diffrn_radiation_monochromator graphite
_diffrn_radiation_source 'fine-focus sealed tube'
_diffrn_radiation_type MoK\a
_diffrn_radiation_wavelength 0.71073
_diffrn_reflns_av_R_equivalents 0.0142
_diffrn_reflns_av_sigmaI/netI 0.0277
_diffrn_reflns_limit_h_max 11
_diffrn_reflns_limit_h_min -10
_diffrn_reflns_limit_k_max 13
_diffrn_reflns_limit_k_min -14
_diffrn_reflns_limit_l_max 14
_diffrn_reflns_limit_l_min -14
_diffrn_reflns_number 6295
_diffrn_reflns_theta_full 25.05
_diffrn_reflns_theta_max 25.05
_diffrn_reflns_theta_min 1.93
_exptl_absorpt_coefficient_mu 0.075
_exptl_absorpt_correction_T_max 0.9881
_exptl_absorpt_correction_T_min 0.9836
_exptl_crystal_colour colorless
_exptl_crystal_density_diffrn 1.200
_exptl_crystal_density_method 'not measured'
_exptl_crystal_description prism
_exptl_crystal_F_000 468
_exptl_crystal_size_max 0.22
_exptl_crystal_size_mid 0.20
_exptl_crystal_size_min 0.16
_refine_diff_density_max 0.142
_refine_diff_density_min -0.179
_refine_diff_density_rms 0.035
_refine_ls_extinction_method none
_refine_ls_goodness_of_fit_ref 1.375
_refine_ls_hydrogen_treatment mixed
_refine_ls_matrix_type full
_refine_ls_number_parameters 301
_refine_ls_number_reflns 4229
_refine_ls_number_restraints 0
_refine_ls_restrained_S_all 1.375
_refine_ls_R_factor_all 0.0554
_refine_ls_R_factor_gt 0.0440
_refine_ls_shift/su_max 0.000
_refine_ls_shift/su_mean 0.000
_refine_ls_structure_factor_coef Fsqd
_refine_ls_weighting_details 'calc w=1/[\s^2^(Fo^2^)+(0.0482P)^2^+0.0000P] where P=(Fo^2^+2Fc^2^)/3'
_refine_ls_weighting_scheme calc
_refine_ls_wR_factor_gt 0.1120
_refine_ls_wR_factor_ref 0.1182
_reflns_number_gt 3384
_reflns_number_total 4229
_reflns_threshold_expression >2sigma(I)
_cod_data_source_file jo5b01724_si_002.cif
_cod_data_source_block 140331a_0m
_cod_depositor_comments
;
The following automatic conversions were performed:

data item '_symmetry_cell_setting' value 'Triclinic' was changed to
'triclinic' in accordance with the
/home/saulius/struct/COD-crude-data/automatic-downloads/DataCite-retrospective/ACS/depositions/lib/dictionaries/cif_core.dic
dictionary named 'cif_core.dic' version 2.4.2 last updated on
2011-04-26.

Automatic conversion script
Id: cif_fix_values 6909 2019-04-08 15:41:33Z antanas 
;
_cod_original_cell_volume 1214.2(17)
_cod_original_sg_symbol_H-M P-1
_cod_database_code 4036361

loop_
_symmetry_equiv_pos_as_xyz
'x, y, z'
'-x, -y, -z'

loop_
_atom_site_label
_atom_site_type_symbol
_atom_site_fract_x
_atom_site_fract_y
_atom_site_fract_z
_atom_site_U_iso_or_equiv
_atom_site_adp_type
_atom_site_occupancy
_atom_site_symmetry_multiplicity
_atom_site_calc_flag
_atom_site_refinement_flags
C1 C 0.85472(16) 0.56050(15) 0.12423(15) 0.0472(4) Uani 1 1 d .
C2 C 0.8475(2) 0.59712(18) 0.00247(18) 0.0639(5) Uani 1 1 d .
H2 H 0.8182 0.5383 -0.0169 0.077 Uiso 1 1 calc R
C3 C 0.8831(2) 0.7197(2) -0.09051(19) 0.0819(7) Uani 1 1 d .
H3 H 0.8780 0.7431 -0.1721 0.098 Uiso 1 1 calc R
C4 C 0.9261(2) 0.8072(2) -0.0635(3) 0.0894(8) Uani 1 1 d .
H4 H 0.9502 0.8900 -0.1265 0.107 Uiso 1 1 calc R
C5 C 0.9335(2) 0.77218(19) 0.0577(3) 0.0811(6) Uani 1 1 d .
H5 H 0.9617 0.8314 0.0769 0.097 Uiso 1 1 calc R
C6 C 0.89904(19) 0.64954(17) 0.14995(18) 0.0610(5) Uani 1 1 d .
H6 H 0.9058 0.6262 0.2312 0.073 Uiso 1 1 calc R
C7 C 0.81292(18) 0.42746(15) 0.22679(17) 0.0574(5) Uani 1 1 d .
H7A H 0.8453 0.3719 0.1906 0.069 Uiso 1 1 calc R
H7B H 0.8648 0.4097 0.2903 0.069 Uiso 1 1 calc R
C8 C 0.59418(16) 0.26597(13) 0.37482(13) 0.0378(3) Uani 1 1 d .
C9 C 0.65218(16) 0.39821(13) 0.29054(14) 0.0403(4) Uani 1 1 d .
C10 C 0.54059(16) 0.47099(13) 0.29023(13) 0.0387(4) Uani 1 1 d .
C11 C 0.52025(18) 0.60875(13) 0.22867(15) 0.0472(4) Uani 1 1 d .
H11A H 0.5473 0.6439 0.1373 0.057 Uiso 1 1 calc R
H11B H 0.5806 0.6519 0.2512 0.057 Uiso 1 1 calc R
C12 C 0.35467(18) 0.62306(14) 0.27803(16) 0.0524(4) Uani 1 1 d .
H12 H 0.3311 0.7110 0.2433 0.063 Uiso 1 1 calc R
C13 C 0.27171(18) 0.54881(15) 0.24306(15) 0.0557(5) Uani 1 1 d .
H13 H 0.2090 0.5849 0.1910 0.067 Uiso 1 1 calc R
C14 C 0.29485(17) 0.42816(15) 0.29204(14) 0.0478(4) Uani 1 1 d .
H14 H 0.2521 0.3720 0.2765 0.057 Uiso 1 1 calc R
C15 C 0.39864(16) 0.39098(12) 0.37623(13) 0.0369(3) Uani 1 1 d .
C16 C 0.34738(17) 0.43850(14) 0.47204(15) 0.0465(4) Uani 1 1 d .
H16 H 0.3339 0.3878 0.5586 0.056 Uiso 1 1 calc R
C17 C 0.32401(19) 0.55833(15) 0.42054(16) 0.0559(5) Uani 1 1 d .
H17 H 0.2913 0.5999 0.4679 0.067 Uiso 1 1 calc R
C18 C 0.36462(16) 0.14674(12) 0.52061(13) 0.0363(3) Uani 1 1 d .
H18 H 0.3894 0.0830 0.4929 0.044 Uiso 1 1 calc R
C19 C 0.20013(16) 0.15609(12) 0.54415(14) 0.0391(4) Uani 1 1 d .
C20 C 0.11819(19) 0.18196(16) 0.63822(17) 0.0584(5) Uani 1 1 d .
H20 H 0.1639 0.1929 0.6905 0.070 Uiso 1 1 calc R
C21 C -0.0306(2) 0.19159(19) 0.6550(2) 0.0754(6) Uani 1 1 d .
H21 H -0.0845 0.2087 0.7187 0.090 Uiso 1 1 calc R
C22 C -0.1003(2) 0.17617(17) 0.5784(2) 0.0696(6) Uani 1 1 d .
H22 H -0.2006 0.1835 0.5899 0.084 Uiso 1 1 calc R
C23 C -0.0213(2) 0.15006(15) 0.48516(19) 0.0619(5) Uani 1 1 d .
H23 H -0.0676 0.1402 0.4327 0.074 Uiso 1 1 calc R
C24 C 0.12791(18) 0.13842(14) 0.46915(16) 0.0507(4) Uani 1 1 d .
H24 H 0.1806 0.1184 0.4071 0.061 Uiso 1 1 calc R
C25 C 0.41403(16) 0.10323(13) 0.64290(14) 0.0392(4) Uani 1 1 d .
C26 C 0.42292(19) -0.08785(14) 0.84430(14) 0.0490(4) Uani 1 1 d .
C27 C 0.3876(3) -0.22628(16) 0.89090(19) 0.0918(8) Uani 1 1 d .
H27A H 0.2888 -0.2388 0.8905 0.138 Uiso 1 1 calc R
H27B H 0.3980 -0.2745 0.9754 0.138 Uiso 1 1 calc R
H27C H 0.4536 -0.2529 0.8361 0.138 Uiso 1 1 calc R
C28 C 0.5827(2) -0.0645(2) 0.83507(19) 0.0814(6) Uani 1 1 d .
H28A H 0.6447 -0.0898 0.7773 0.122 Uiso 1 1 calc R
H28B H 0.6003 -0.1122 0.9171 0.122 Uiso 1 1 calc R
H28C H 0.6037 0.0231 0.8050 0.122 Uiso 1 1 calc R
C29 C 0.3238(2) -0.0445(2) 0.93181(18) 0.0797(6) Uani 1 1 d .
H29A H 0.3452 0.0435 0.8994 0.119 Uiso 1 1 calc R
H29B H 0.3400 -0.0901 1.0146 0.119 Uiso 1 1 calc R
H29C H 0.2235 -0.0595 0.9369 0.119 Uiso 1 1 calc R
N1 N 0.44650(13) 0.26411(10) 0.42061(11) 0.0372(3) Uani 1 1 d .
N2 N 0.39625(14) -0.02053(10) 0.71738(11) 0.0432(3) Uani 1 1 d .
H2A H 0.3668 -0.0650 0.6893 0.052 Uiso 1 1 calc R
O1 O 0.66367(11) 0.17151(9) 0.39996(10) 0.0472(3) Uani 1 1 d .
O2 O 0.46112(14) 0.17842(9) 0.66707(11) 0.0578(3) Uani 1 1 d .

loop_
_atom_site_aniso_label
_atom_site_aniso_U_11
_atom_site_aniso_U_22
_atom_site_aniso_U_33
_atom_site_aniso_U_23
_atom_site_aniso_U_13
_atom_site_aniso_U_12
C1 0.0289(8) 0.0510(9) 0.0546(10) -0.0235(8) -0.0036(7) 0.0043(7)
C2 0.0569(12) 0.0741(13) 0.0640(12) -0.0364(11) -0.0156(10) 0.0127(10)
C3 0.0675(14) 0.0958(17) 0.0555(12) -0.0182(12) -0.0127(10) 0.0210(13)
C4 0.0623(14) 0.0573(13) 0.0939(19) -0.0031(13) 0.0000(13) 0.0036(11)
C5 0.0643(14) 0.0615(13) 0.1045(19) -0.0346(13) -0.0083(13) -0.0088(11)
C6 0.0476(11) 0.0655(12) 0.0660(12) -0.0310(10) -0.0073(9) -0.0048(9)
C7 0.0384(10) 0.0514(10) 0.0689(12) -0.0212(9) -0.0084(8) 0.0062(8)
C8 0.0385(9) 0.0390(8) 0.0412(8) -0.0209(7) -0.0166(7) 0.0082(7)
C9 0.0366(9) 0.0386(8) 0.0430(9) -0.0175(7) -0.0104(7) 0.0042(7)
C10 0.0395(9) 0.0370(8) 0.0371(8) -0.0149(7) -0.0121(7) 0.0045(7)
C11 0.0450(10) 0.0367(8) 0.0497(9) -0.0133(7) -0.0117(7) 0.0062(7)
C12 0.0494(10) 0.0362(8) 0.0568(10) -0.0127(8) -0.0122(8) 0.0139(7)
C13 0.0421(10) 0.0531(10) 0.0505(10) -0.0057(8) -0.0178(8) 0.0097(8)
C14 0.0389(9) 0.0495(9) 0.0466(9) -0.0136(8) -0.0160(7) 0.0025(7)
C15 0.0369(8) 0.0316(7) 0.0375(8) -0.0121(6) -0.0124(7) 0.0077(6)
C16 0.0484(10) 0.0447(9) 0.0395(9) -0.0170(7) -0.0080(7) 0.0101(7)
C17 0.0590(11) 0.0452(9) 0.0569(11) -0.0248(8) -0.0065(9) 0.0154(8)
C18 0.0410(9) 0.0306(7) 0.0383(8) -0.0157(6) -0.0139(7) 0.0048(6)
C19 0.0396(9) 0.0298(7) 0.0429(9) -0.0121(7) -0.0133(7) 0.0023(6)
C20 0.0459(11) 0.0700(12) 0.0669(12) -0.0392(10) -0.0145(9) 0.0082(9)
C21 0.0478(12) 0.0880(15) 0.0955(16) -0.0529(13) -0.0111(11) 0.0166(11)
C22 0.0388(11) 0.0565(11) 0.1025(16) -0.0286(11) -0.0204(11) 0.0073(9)
C23 0.0523(12) 0.0496(10) 0.0823(14) -0.0216(10) -0.0341(10) 0.0004(9)
C24 0.0483(10) 0.0489(9) 0.0580(10) -0.0241(8) -0.0207(8) 0.0000(8)
C25 0.0408(9) 0.0354(8) 0.0429(9) -0.0181(7) -0.0148(7) 0.0051(7)
C26 0.0608(11) 0.0468(9) 0.0355(8) -0.0133(7) -0.0189(8) 0.0033(8)
C27 0.165(3) 0.0460(11) 0.0551(12) -0.0029(9) -0.0536(15) -0.0012(13)
C28 0.0690(14) 0.0965(15) 0.0695(13) -0.0222(12) -0.0401(11) 0.0153(12)
C29 0.0881(16) 0.0953(15) 0.0491(11) -0.0326(11) -0.0105(11) 0.0048(13)
N1 0.0338(7) 0.0326(6) 0.0402(7) -0.0134(5) -0.0101(5) 0.0049(5)
N2 0.0576(9) 0.0341(7) 0.0388(7) -0.0142(6) -0.0205(6) 0.0037(6)
O1 0.0443(7) 0.0398(6) 0.0626(7) -0.0255(5) -0.0219(5) 0.0137(5)
O2 0.0815(9) 0.0431(6) 0.0598(7) -0.0239(6) -0.0360(7) 0.0012(6)

loop_
_atom_type_symbol
_atom_type_description
_atom_type_scat_dispersion_real
_atom_type_scat_dispersion_imag
_atom_type_scat_source
C C 0.0033 0.0016 'International Tables Vol C Tables 4.2.6.8 and 6.1.1.4'
H H 0.0000 0.0000 'International Tables Vol C Tables 4.2.6.8 and 6.1.1.4'
N N 0.0061 0.0033 'International Tables Vol C Tables 4.2.6.8 and 6.1.1.4'
O O 0.0106 0.0060 'International Tables Vol C Tables 4.2.6.8 and 6.1.1.4'

loop_
_geom_angle_atom_site_label_1
_geom_angle_atom_site_label_2
_geom_angle_atom_site_label_3
_geom_angle
_geom_angle_site_symmetry_1
C6 C1 C2 118.37(16) .
C6 C1 C7 120.69(17) .
C2 C1 C7 120.93(17) .
C3 C2 C1 120.7(2) .
C3 C2 H2 119.7 .
C1 C2 H2 119.7 .
C4 C3 C2 120.3(2) .
C4 C3 H3 119.8 .
C2 C3 H3 119.8 .
C3 C4 C5 119.7(2) .
C3 C4 H4 120.2 .
C5 C4 H4 120.2 .
C6 C5 C4 119.8(2) .
C6 C5 H5 120.1 .
C4 C5 H5 120.1 .
C5 C6 C1 121.1(2) .
C5 C6 H6 119.4 .
C1 C6 H6 119.4 .
C9 C7 C1 114.66(13) .
C9 C7 H7A 108.6 .
C1 C7 H7A 108.6 .
C9 C7 H7B 108.6 .
C1 C7 H7B 108.6 .
H7A C7 H7B 107.6 .
O1 C8 N1 124.36(14) .
O1 C8 C9 127.33(14) .
N1 C8 C9 108.30(12) .
C10 C9 C8 108.03(14) .
C10 C9 C7 132.46(14) .
C8 C9 C7 119.49(13) .
C9 C10 C11 136.55(15) .
C9 C10 C15 110.36(13) .
C11 C10 C15 113.09(13) .
C10 C11 C12 106.52(13) .
C10 C11 H11A 110.4 .
C12 C11 H11A 110.4 .
C10 C11 H11B 110.4 .
C12 C11 H11B 110.4 .
H11A C11 H11B 108.6 .
C13 C12 C17 108.08(14) .
C13 C12 C11 105.97(14) .
C17 C12 C11 105.40(13) .
C13 C12 H12 112.3 .
C17 C12 H12 112.3 .
C11 C12 H12 112.3 .
C14 C13 C12 114.76(14) .
C14 C13 H13 122.6 .
C12 C13 H13 122.6 .
C13 C14 C15 112.87(14) .
C13 C14 H14 123.6 .
C15 C14 H14 123.6 .
N1 C15 C16 117.93(12) .
N1 C15 C14 116.84(12) .
C16 C15 C14 109.30(13) .
N1 C15 C10 102.32(12) .
C16 C15 C10 103.52(13) .
C14 C15 C10 104.80(13) .
C17 C16 C15 113.32(15) .
C17 C16 H16 123.3 .
C15 C16 H16 123.3 .
C16 C17 C12 114.52(15) .
C16 C17 H17 122.7 .
C12 C17 H17 122.7 .
N1 C18 C19 112.53(11) .
N1 C18 C25 109.97(12) .
C19 C18 C25 111.64(12) .
N1 C18 H18 107.5 .
C19 C18 H18 107.5 .
C25 C18 H18 107.5 .
C20 C19 C24 118.17(16) .
C20 C19 C18 122.43(14) .
C24 C19 C18 119.40(14) .
C21 C20 C19 120.48(17) .
C21 C20 H20 119.8 .
C19 C20 H20 119.8 .
C22 C21 C20 120.71(19) .
C22 C21 H21 119.6 .
C20 C21 H21 119.6 .
C23 C22 C21 119.68(18) .
C23 C22 H22 120.2 .
C21 C22 H22 120.2 .
C22 C23 C24 119.86(17) .
C22 C23 H23 120.1 .
C24 C23 H23 120.1 .
C23 C24 C19 121.07(17) .
C23 C24 H24 119.5 .
C19 C24 H24 119.5 .
O2 C25 O2 0.00(8) 1
O2 C25 N2 125.02(14) 1
O2 C25 N2 125.02(14) .
O2 C25 C18 121.55(13) 1
O2 C25 C18 121.55(13) .
N2 C25 C18 113.41(12) .
N2 C26 C29 109.93(14) .
N2 C26 C28 110.01(14) .
C29 C26 C28 110.11(16) .
N2 C26 C27 105.85(13) .
C29 C26 C27 110.56(18) .
C28 C26 C27 110.30(16) .
C26 C27 H27A 109.5 .
C26 C27 H27B 109.5 .
H27A C27 H27B 109.5 .
C26 C27 H27C 109.5 .
H27A C27 H27C 109.5 .
H27B C27 H27C 109.5 .
C26 C28 H28A 109.5 .
C26 C28 H28B 109.5 .
H28A C28 H28B 109.5 .
C26 C28 H28C 109.5 .
H28A C28 H28C 109.5 .
H28B C28 H28C 109.5 .
C26 C29 H29A 109.5 .
C26 C29 H29B 109.5 .
H29A C29 H29B 109.5 .
C26 C29 H29C 109.5 .
H29A C29 H29C 109.5 .
H29B C29 H29C 109.5 .
C8 N1 C15 110.92(12) .
C8 N1 C18 119.62(11) .
C15 N1 C18 128.26(12) .
C25 N2 C26 125.49(12) .
C25 N2 H2A 117.3 .
C26 N2 H2A 117.3 .
O2 O2 C25 0(10) 1

loop_
_geom_bond_atom_site_label_1
_geom_bond_atom_site_label_2
_geom_bond_distance
_geom_bond_site_symmetry_2
C1 C6 1.378(3) .
C1 C2 1.382(3) .
C1 C7 1.502(2) .
C2 C3 1.376(3) .
C2 H2 0.9300 .
C3 C4 1.367(3) .
C3 H3 0.9300 .
C4 C5 1.379(3) .
C4 H4 0.9300 .
C5 C6 1.373(3) .
C5 H5 0.9300 .
C6 H6 0.9300 .
C7 C9 1.500(2) .
C7 H7A 0.9700 .
C7 H7B 0.9700 .
C8 O1 1.2335(17) .
C8 N1 1.365(2) .
C8 C9 1.481(2) .
C9 C10 1.336(2) .
C10 C11 1.498(2) .
C10 C15 1.525(2) .
C11 C12 1.562(3) .
C11 H11A 0.9700 .
C11 H11B 0.9700 .
C12 C13 1.502(3) .
C12 C17 1.511(3) .
C12 H12 0.9800 .
C13 C14 1.322(2) .
C13 H13 0.9300 .
C14 C15 1.518(2) .
C14 H14 0.9300 .
C15 N1 1.4565(19) .
C15 C16 1.518(2) .
C16 C17 1.314(2) .
C16 H16 0.9300 .
C17 H17 0.9300 .
C18 N1 1.4609(19) .
C18 C19 1.518(2) .
C18 C25 1.547(2) .
C18 H18 0.9800 .
C19 C20 1.384(2) .
C19 C24 1.388(2) .
C20 C21 1.378(3) .
C20 H20 0.9300 .
C21 C22 1.375(3) .
C21 H21 0.9300 .
C22 C23 1.368(3) .
C22 H22 0.9300 .
C23 C24 1.384(3) .
C23 H23 0.9300 .
C24 H24 0.9300 .
C25 O2 1.2256(18) 1
C25 O2 1.2256(18) .
C25 N2 1.332(2) .
C26 N2 1.478(2) .
C26 C29 1.514(3) .
C26 C28 1.523(3) .
C26 C27 1.522(3) .
C27 H27A 0.9600 .
C27 H27B 0.9600 .
C27 H27C 0.9600 .
C28 H28A 0.9600 .
C28 H28B 0.9600 .
C28 H28C 0.9600 .
C29 H29A 0.9600 .
C29 H29B 0.9600 .
C29 H29C 0.9600 .
N2 H2A 0.8600 .
O2 O2 0.000(3) 1

loop_
_geom_hbond_atom_site_label_D
_geom_hbond_atom_site_label_H
_geom_hbond_atom_site_label_A
_geom_hbond_distance_DH
_geom_hbond_distance_HA
_geom_hbond_distance_DA
_geom_hbond_angle_DHA
_geom_hbond_site_symmetry_A
N2 H2A O1 0.86 2.13 2.983(2) 169.1 2_656
C16 H16 O2 0.93 2.64 3.272(2) 125.9 1

loop_
_geom_torsion_atom_site_label_1
_geom_torsion_atom_site_label_2
_geom_torsion_atom_site_label_3
_geom_torsion_atom_site_label_4
_geom_torsion
_geom_torsion_site_symmetry_1
_geom_torsion_site_symmetry_4
C6 C1 C2 C3 -0.3(3) . .
C7 C1 C2 C3 178.69(16) . .
C1 C2 C3 C4 -0.1(3) . .
C2 C3 C4 C5 -0.1(3) . .
C3 C4 C5 C6 0.6(3) . .
C4 C5 C6 C1 -1.0(3) . .
C2 C1 C6 C5 0.9(3) . .
C7 C1 C6 C5 -178.12(16) . .
C6 C1 C7 C9 94.60(19) . .
C2 C1 C7 C9 -84.4(2) . .
O1 C8 C9 C10 -179.61(13) . .
N1 C8 C9 C10 1.38(16) . .
O1 C8 C9 C7 -0.9(2) . .
N1 C8 C9 C7 -179.90(13) . .
C1 C7 C9 C10 -13.5(3) . .
C1 C7 C9 C8 168.15(14) . .
C8 C9 C10 C11 179.78(16) . .
C7 C9 C10 C11 1.3(3) . .
C8 C9 C10 C15 0.35(16) . .
C7 C9 C10 C15 -178.15(16) . .
C9 C10 C11 C12 -178.33(16) . .
C15 C10 C11 C12 1.09(17) . .
C10 C11 C12 C13 -57.75(17) . .
C10 C11 C12 C17 56.68(16) . .
C17 C12 C13 C14 -52.86(19) . .
C11 C12 C13 C14 59.73(19) . .
C12 C13 C14 C15 1.4(2) . .
C13 C14 C15 N1 -171.89(14) . .
C13 C14 C15 C16 50.92(18) . .
C13 C14 C15 C10 -59.49(17) . .
C9 C10 C15 N1 -1.80(15) . .
C11 C10 C15 N1 178.63(11) . .
C9 C10 C15 C16 121.28(13) . .
C11 C10 C15 C16 -58.30(15) . .
C9 C10 C15 C14 -124.19(13) . .
C11 C10 C15 C14 56.23(16) . .
N1 C15 C16 C17 171.98(14) . .
C14 C15 C16 C17 -51.37(18) . .
C10 C15 C16 C17 59.89(17) . .
C15 C16 C17 C12 -0.7(2) . .
C13 C12 C17 C16 52.5(2) . .
C11 C12 C17 C16 -60.46(19) . .
N1 C18 C19 C20 -95.69(18) . .
C25 C18 C19 C20 28.53(19) . .
N1 C18 C19 C24 84.21(17) . .
C25 C18 C19 C24 -151.57(13) . .
C24 C19 C20 C21 -1.0(2) . .
C18 C19 C20 C21 178.95(15) . .
C19 C20 C21 C22 -0.2(3) . .
C20 C21 C22 C23 0.5(3) . .
C21 C22 C23 C24 0.5(3) . .
C22 C23 C24 C19 -1.7(2) . .
C20 C19 C24 C23 1.9(2) . .
C18 C19 C24 C23 -177.97(13) . .
N1 C18 C25 O2 28.78(19) . 1
C19 C18 C25 O2 -96.86(17) . 1
N1 C18 C25 O2 28.78(19) . .
C19 C18 C25 O2 -96.86(17) . .
N1 C18 C25 N2 -152.86(13) . .
C19 C18 C25 N2 81.50(15) . .
O1 C8 N1 C15 178.34(12) . .
C9 C8 N1 C15 -2.61(15) . .
O1 C8 N1 C18 9.8(2) . .
C9 C8 N1 C18 -171.12(12) . .
C16 C15 N1 C8 -110.08(15) . .
C14 C15 N1 C8 116.48(15) . .
C10 C15 N1 C8 2.68(14) . .
C16 C15 N1 C18 57.18(19) . .
C14 C15 N1 C18 -76.27(19) . .
C10 C15 N1 C18 169.93(12) . .
C19 C18 N1 C8 -170.05(12) . .
C25 C18 N1 C8 64.81(16) . .
C19 C18 N1 C15 23.66(18) . .
C25 C18 N1 C15 -101.48(15) . .
O2 C25 N2 C26 3.3(3) 1 .
O2 C25 N2 C26 3.3(3) . .
C18 C25 N2 C26 -175.01(13) . .
C29 C26 N2 C25 60.6(2) . .
C28 C26 N2 C25 -60.9(2) . .
C27 C26 N2 C25 180.00(17) . .
N2 C25 O2 O2 0.00(13) . 1
C18 C25 O2 O2 0.00(14) . 1
